data_4331492
loop_
_publ_author_name
'Chen, Xiao-Yan'
'Shi, Wei'
'Xia, Jun'
'Cheng, Peng'
'Zhao, Bin'
'Song, Hai-Bin'
'Wang, Hong-Gen'
'Yan, Shi-Ping'
'Liao, Dai-Zheng'
'Jiang, Zong-Hui'

_publ_section_title
;
 Effect of the Semirigid Capping Ligand on the Structure Formation of
 Cyano-Bridged Bimetallic Assemblies:&#x00A0; Syntheses, Crystal
 Structures, and Magnetic Properties
;
_journal_issue 12
_journal_name_full 'Inorganic Chemistry'
_journal_page_first 4263
_journal_page_last 4269
_journal_paper_doi 10.1021/ic050099g
_journal_volume 44
_journal_year 2005
_chemical_formula_sum 'C18 H16 Co N12 Ni'
_chemical_formula_weight 518.07
_chemical_name_systematic
; 
 ? 
;
_space_group_IT_number 63
_symmetry_space_group_name_Hall '-C 2c 2'
_symmetry_space_group_name_H-M 'C m c m'
_atom_sites_solution_hydrogens geom
_atom_sites_solution_primary direct
_atom_sites_solution_secondary difmap
_audit_creation_method SHELXL-97
_cell_angle_alpha 90.00
_cell_angle_beta 90.00
_cell_angle_gamma 90.00
_cell_formula_units_Z 4
_cell_length_a 14.215(7)
_cell_length_b 9.376(5)
_cell_length_c 16.615(9)
_cell_measurement_temperature 293(2)
_cell_volume 2214(2)
_computing_structure_refinement 'SHELXL-97 (Sheldrick, 1997)'
_computing_structure_solution 'SHELXS-97 (Sheldrick, 1990)'
_diffrn_ambient_temperature 293(2)
_diffrn_measured_fraction_theta_full 0.998
_diffrn_measured_fraction_theta_max 0.998
_diffrn_radiation_monochromator graphite
_diffrn_radiation_source 'fine-focus sealed tube'
_diffrn_radiation_type MoK\a
_diffrn_radiation_wavelength 0.71073
_diffrn_reflns_av_R_equivalents 0.0681
_diffrn_reflns_av_sigmaI/netI 0.0584
_diffrn_reflns_limit_h_max 15
_diffrn_reflns_limit_h_min -16
_diffrn_reflns_limit_k_max 11
_diffrn_reflns_limit_k_min -10
_diffrn_reflns_limit_l_max 19
_diffrn_reflns_limit_l_min -16
_diffrn_reflns_number 5630
_diffrn_reflns_theta_full 25.02
_diffrn_reflns_theta_max 25.02
_diffrn_reflns_theta_min 2.45
_exptl_absorpt_coefficient_mu 1.631
_exptl_absorpt_correction_T_max 0.8944
_exptl_absorpt_correction_T_min 0.6671
_exptl_absorpt_correction_type multi-scan
_exptl_absorpt_process_details SADABS
_exptl_crystal_density_diffrn 1.554
_exptl_crystal_density_method 'not measured'
_exptl_crystal_F_000 1052
_exptl_crystal_size_max 0.27
_exptl_crystal_size_mid 0.16
_exptl_crystal_size_min 0.07
_refine_diff_density_max 0.990
_refine_diff_density_min -0.543
_refine_diff_density_rms 0.122
_refine_ls_extinction_method none
_refine_ls_goodness_of_fit_ref 0.977
_refine_ls_hydrogen_treatment mixed
_refine_ls_matrix_type full
_refine_ls_number_parameters 114
_refine_ls_number_reflns 1059
_refine_ls_number_restraints 114
_refine_ls_restrained_S_all 1.326
_refine_ls_R_factor_all 0.1026
_refine_ls_R_factor_gt 0.0674
_refine_ls_shift/su_max 0.005
_refine_ls_shift/su_mean 0.001
_refine_ls_structure_factor_coef Fsqd
_refine_ls_weighting_details 'calc w=1/[\s^2^(Fo^2^)+(0.1447P)^2^+0.0000P] where P=(Fo^2^+2Fc^2^)/3'
_refine_ls_weighting_scheme calc
_refine_ls_wR_factor_gt 0.1879
_refine_ls_wR_factor_ref 0.2080
_reflns_number_gt 689
_reflns_number_total 1059
_reflns_threshold_expression >2sigma(I)
_cod_data_source_file ic050099gsup3.cif
_cod_data_source_block 030307a
_cod_depositor_comments
;
The following automatic conversions were performed:

'_exptl_absorpt_correction_type' value 'MULTI-SCAN' changed to
'multi-scan' according to
/home/saulius/struct/CIF-dictionaries/cif_core.dic dictionary named
'cif_core.dic' version 2.4.2 from 2011-04-26.

Automatic conversion script
Id: cif_fix_values 1891 2012-01-12 08:04:46Z andrius 
;
_cod_original_cell_volume 2215(2)
_cod_database_code 4331492

loop_
_symmetry_equiv_pos_as_xyz
'x, y, z'
'-x, -y, z+1/2'
'x, -y, -z'
'-x, y, -z+1/2'
'x+1/2, y+1/2, z'
'-x+1/2, -y+1/2, z+1/2'
'x+1/2, -y+1/2, -z'
'-x+1/2, y+1/2, -z+1/2'
'-x, -y, -z'
'x, y, -z-1/2'
'-x, y, z'
'x, -y, z-1/2'
'-x+1/2, -y+1/2, -z'
'x+1/2, y+1/2, -z-1/2'
'-x+1/2, y+1/2, z'
'x+1/2, -y+1/2, z-1/2'

loop_
_atom_site_label
_atom_site_type_symbol
_atom_site_fract_x
_atom_site_fract_y
_atom_site_fract_z
_atom_site_U_iso_or_equiv
_atom_site_adp_type
_atom_site_occupancy
_atom_site_symmetry_multiplicity
_atom_site_calc_flag
_atom_site_refinement_flags
_atom_site_disorder_group
Co1 Co 0.0000 0.20489(5) 0.7500 0.03705(13) Uani 1 4 d SD .
Ni1 Ni 0.0000 0.5000 0.5000 0.05422(17) Uani 1 4 d S .
N1 N 0.0000 0.3525(2) 0.66062(13) 0.0562(7) Uani 1 2 d S .
N2 N -0.2057(3) 0.5000 0.5000 0.202(3) Uani 1 2 d S .
C1 C 0.0000 0.4125(3) 0.60158(17) 0.0564(9) Uani 1 2 d S .
C2 C -0.1297(3) 0.5000 0.5000 0.0920(14) Uani 1 2 d S .
C3 C 0.15279(9) 0.12686(9) 0.60662(6) 0.0601(12) Uiso 0.4480(9) 1 d PD 1
H3A H 0.1269 0.2165 0.5896 0.072 Uiso 0.4480(9) 1 d PR 1
H3B H 0.1984 0.0970 0.5674 0.072 Uiso 0.4480(9) 1 d PR 1
C4 C -0.05243(13) -0.0737(2) 0.65094(11) 0.0604(12) Uiso 0.4480(9) 1 d PD 1
H4A H -0.1125 -0.0933 0.6749 0.072 Uiso 0.4480(9) 1 d PR 1
C5 C 0.0000 -0.1614(2) 0.59804(12) 0.1037(14) Uiso 0.8961(17) 2 d SPD 1
H5A H -0.0197 -0.2549 0.5814 0.124 Uiso 0.4480(9) 1 d PR 1
C6 C 0.07786(14) -0.1012(2) 0.57430(11) 0.0794(15) Uiso 0.4480(9) 1 d PD 1
H6A H 0.1242 -0.1378 0.5377 0.095 Uiso 0.4480(9) 1 d PR 1
C7 C 0.28574(15) 0.10993(19) 0.70285(12) 0.0815(16) Uiso 0.4480(9) 1 d PD 1
H7A H 0.3329 0.0698 0.6683 0.098 Uiso 0.4480(9) 1 d PR 1
C8 C 0.29320(16) 0.14604(19) 0.78230(13) 0.0732(15) Uiso 0.4480(9) 1 d PD 1
H8A H 0.3491 0.1349 0.8141 0.088 Uiso 0.4480(9) 1 d PR 1
C9 C 0.20897(15) 0.20044(19) 0.81089(13) 0.0734(15) Uiso 0.4480(9) 1 d PD 1
H9A H 0.1961 0.2330 0.8646 0.088 Uiso 0.4480(9) 1 d PR 1
N3 N 0.0000 0.04108(16) 0.65974(8) 0.0428(6) Uiso 0.8961(17) 2 d SPD 1
N4 N 0.07828(6) 0.02069(10) 0.61262(3) 0.0527(9) Uiso 0.4480(9) 1 d PD 1
N5 N 0.14993(11) 0.19841(14) 0.7500 0.0466(6) Uiso 0.8961(17) 2 d SPD 1
N6 N 0.19840(9) 0.14348(5) 0.68518(8) 0.0581(9) Uiso 0.4480(9) 1 d PD 1
C3' C -0.12964(8) 0.08536(8) 0.89455(10) 0.000(4) Uiso 0.0520(9) 1 d PD 2
H3'A H -0.1126 0.1789 0.9130 0.000 Uiso 0.0520(9) 1 d PR 2
H3'B H -0.1675 0.0410 0.9353 0.000 Uiso 0.0520(9) 1 d PR 2
C4' C 0.07371(15) -0.0846(2) 0.81010(13) 0.8(4) Uiso 0.0520(9) 1 d PD 2
H4'A H 0.1176 -0.1051 0.7678 0.976 Uiso 0.0520(9) 1 d PR 2
C5' C 0.07390(16) -0.1364(2) 0.88759(15) 0.093(16) Uiso 0.0520(9) 1 d PD 2
H5'A H 0.1200 -0.2014 0.9085 0.111 Uiso 0.0520(9) 1 d PR 2
C6' C 0.0000 -0.0830(2) 0.93134(13) 0.085(10) Uiso 0.1039(17) 2 d SPD 2
H6'A H -0.0156 -0.1019 0.9865 0.103 Uiso 0.0520(9) 1 d PR 2
C7' C -0.27086(16) 0.0558(2) 0.80787(13) 0.037(7) Uiso 0.0520(9) 1 d PD 2
H7'A H -0.3129 0.0126 0.8460 0.044 Uiso 0.0520(9) 1 d PR 2
C8' C -0.28820(18) 0.0886(2) 0.72863(15) 0.000(4) Uiso 0.0520(9) 1 d PD 2
H8'A H -0.3468 0.0715 0.7017 0.000 Uiso 0.0520(9) 1 d PR 2
C9' C -0.21056(18) 0.1494(2) 0.69286(13) 0.044(8) Uiso 0.0520(9) 1 d PD 2
H9'A H -0.2044 0.1820 0.6384 0.053 Uiso 0.0520(9) 1 d PR 2
N3' N 0.0000 -0.00087(18) 0.80739(14) 0.109(11) Uiso 0.1039(17) 2 d SPD 2
N4' N -0.04431(5) -0.00036(6) 0.88080(8) 0.012(4) Uiso 0.0520(9) 1 d PD 2
N5' N -0.14711(16) 0.15298(17) 0.7500 0.029(4) Uiso 0.1039(17) 2 d SPD 2
N6' N -0.18396(9) 0.09633(5) 0.81923(8) 0.011(4) Uiso 0.0520(9) 1 d PD 2

loop_
_atom_site_aniso_label
_atom_site_aniso_U_11
_atom_site_aniso_U_22
_atom_site_aniso_U_33
_atom_site_aniso_U_23
_atom_site_aniso_U_13
_atom_site_aniso_U_12
Co1 0.0471(2) 0.0391(2) 0.0249(2) 0.000 0.000 0.000
Ni1 0.0699(3) 0.0517(3) 0.0411(3) 0.0122(2) 0.000 0.000
N1 0.0862(17) 0.0472(11) 0.0352(10) 0.0085(10) 0.000 0.000
N2 0.080(3) 0.431(9) 0.094(3) 0.054(4) 0.000 0.000
C1 0.0673(17) 0.0544(15) 0.0475(14) 0.0105(14) 0.000 0.000
C2 0.068(2) 0.143(3) 0.064(2) 0.029(2) 0.000 0.000

loop_
_atom_type_symbol
_atom_type_description
_atom_type_scat_dispersion_real
_atom_type_scat_dispersion_imag
_atom_type_scat_source
C C 0.0033 0.0016 'International Tables Vol C Tables 4.2.6.8 and 6.1.1.4'
H H 0.0000 0.0000 'International Tables Vol C Tables 4.2.6.8 and 6.1.1.4'
N N 0.0061 0.0033 'International Tables Vol C Tables 4.2.6.8 and 6.1.1.4'
Ni Ni 0.3393 1.1124 'International Tables Vol C Tables 4.2.6.8 and 6.1.1.4'
Co Co 0.3494 0.9721 'International Tables Vol C Tables 4.2.6.8 and 6.1.1.4'

loop_
_geom_angle_atom_site_label_1
_geom_angle_atom_site_label_2
_geom_angle_atom_site_label_3
_geom_angle
_geom_angle_site_symmetry_1
_geom_angle_site_symmetry_3
N1 Co1 N1 94.04(13) . 10_557
N1 Co1 N5 91.11(3) . .
N1 Co1 N5 91.11(3) 10_557 .
N1 Co1 N5 91.11(3) . 11
N1 Co1 N5 91.11(3) 10_557 11
N5 Co1 N5 176.73(7) . 11
N1 Co1 N5' 98.89(3) . .
N1 Co1 N5' 98.89(3) 10_557 .
N5 Co1 N5' 165.27(6) . .
N5 Co1 N5' 11.47(6) 11 .
N1 Co1 N3 88.67(8) . .
N1 Co1 N3 177.30(7) 10_557 .
N5 Co1 N3 88.83(3) . .
N5 Co1 N3 88.83(3) 11 .
N5' Co1 N3 80.67(3) . .
N1 Co1 N5' 98.89(3) . 11
N1 Co1 N5' 98.89(3) 10_557 11
N5 Co1 N5' 11.47(6) . 11
N5 Co1 N5' 165.26(6) 11 11
N5' Co1 N5' 153.79(9) . 11
N3 Co1 N5' 80.67(3) . 11
N1 Co1 N3 177.30(7) . 10_557
N1 Co1 N3 88.66(8) 10_557 10_557
N5 Co1 N3 88.83(3) . 10_557
N5 Co1 N3 88.83(3) 11 10_557
N5' Co1 N3 80.66(3) . 10_557
N3 Co1 N3 88.63(9) . 10_557
N5' Co1 N3 80.67(3) 11 10_557
N1 Co1 N3' 106.68(9) . 10_557
N1 Co1 N3' 159.28(9) 10_557 10_557
N5 Co1 N3' 88.54(3) . 10_557
N5 Co1 N3' 88.53(3) 11 10_557
N5' Co1 N3' 78.27(4) . 10_557
N3 Co1 N3' 18.01(7) . 10_557
N5' Co1 N3' 78.28(4) 11 10_557
N3 Co1 N3' 70.62(8) 10_557 10_557
N1 Co1 N3' 159.28(9) . .
N1 Co1 N3' 106.68(9) 10_557 .
N5 Co1 N3' 88.54(3) . .
N5 Co1 N3' 88.54(3) 11 .
N5' Co1 N3' 78.27(4) . .
N3 Co1 N3' 70.62(8) . .
N5' Co1 N3' 78.27(4) 11 .
N3 Co1 N3' 18.01(7) 10_557 .
N3' Co1 N3' 52.60(12) 10_557 .
C2 Ni1 C2 180.0 9_566 .
C2 Ni1 C1 90.0 9_566 .
C2 Ni1 C1 90.000(1) . .
C2 Ni1 C1 90.001(1) 9_566 9_566
C2 Ni1 C1 90.0 . 9_566
C1 Ni1 C1 180.0 . 9_566
C1 N1 Co1 166.9(2) . .
N1 C1 Ni1 176.1(3) . .
N2 C2 Ni1 180.0 . .
N4 C3 N6 109.47(8) . .
N4 C3 C9 123.64(10) . 10_557
N6 C3 C9 17.79(7) . 10_557
N4 C3 H3A 109.8 . .
N6 C3 H3A 109.8 . .
C9 C3 H3A 93.5 10_557 .
N4 C3 H3B 109.8 . .
N6 C3 H3B 109.7 . .
C9 C3 H3B 110.0 10_557 .
H3A C3 H3B 108.3 . .
N4 C4 N3 67.29(13) 11 .
N4 C4 C6 62.53(13) 11 11
N3 C4 C6 114.38(18) . 11
N4 C4 C5 105.75(16) 11 .
N3 C4 C5 104.23(15) . .
C6 C4 C5 56.21(13) 11 .
N4 C4 C4 108.63(10) 11 11
N3 C4 C4 55.53(10) . 11
C6 C4 C4 105.54(12) 11 11
C5 C4 C4 58.24(9) . 11
N4 C4 H4A 95.4 11 .
N3 C4 H4A 127.9 . .
C6 C4 H4A 96.7 11 .
C5 C4 H4A 127.9 . .
C4 C4 H4A 152.8 11 .
C6 C5 C6 116.2(2) 11 .
C6 C5 C4 112.50(19) 11 11
C6 C5 C4 59.27(13) . 11
C6 C5 C4 59.27(13) 11 .
C6 C5 C4 112.50(19) . .
C4 C5 C4 63.51(18) 11 .
C6 C5 H5A 93.5 11 .
C6 C5 H5A 123.8 . .
C4 C5 H5A 149.5 11 .
C4 C5 H5A 123.7 . .
C5 C6 N4 103.60(17) . .
C5 C6 C4 64.52(15) . 11
N4 C6 C4 51.28(12) . 11
C5 C6 H6A 128.2 . .
N4 C6 H6A 128.1 . .
C4 C6 H6A 148.2 11 .
C8 C7 N6 99.9(4) 10_557 .
C8 C7 C8 40.1(4) 10_557 .
N6 C7 C8 103.29(17) . .
C8 C7 C9 79.0(4) 10_557 10_557
N6 C7 C9 23.46(9) . 10_557
C8 C7 C9 93.88(17) . 10_557
C8 C7 C7 55.2(4) 10_557 10_557
N6 C7 C7 102.91(10) . 10_557
C8 C7 C7 15.05(11) . 10_557
C9 C7 C7 99.38(12) 10_557 10_557
C8 C7 H7A 118.5 10_557 .
N6 C7 H7A 128.3 . .
C8 C7 H7A 128.4 . .
C9 C7 H7A 133.2 10_557 .
C7 C7 H7A 126.8 10_557 .
C7 C8 C8 124.8(4) 10_557 10_557
C7 C8 C7 109.8(4) 10_557 .
C8 C8 C7 15.05(11) 10_557 .
C7 C8 C9 83.1(4) 10_557 .
C8 C8 C9 110.06(13) 10_557 .
C7 C8 C9 110.8(2) . .
C7 C8 N6 63.1(4) 10_557 10_557
C8 C8 N6 111.85(10) 10_557 10_557
C7 C8 N6 106.46(18) . 10_557
C9 C8 N6 22.55(9) . 10_557
C7 C8 C9 119.3(4) 10_557 10_557
C8 C8 C9 40.05(9) 10_557 10_557
C7 C8 C9 43.72(12) . 10_557
C9 C8 C9 70.00(17) . 10_557
N6 C8 C9 74.91(13) 10_557 10_557
C7 C8 H8A 78.7 10_557 .
C8 C8 H8A 123.4 10_557 .
C7 C8 H8A 124.7 . .
C9 C8 H8A 124.5 . .
N6 C8 H8A 124.2 10_557 .
C9 C8 H8A 159.9 10_557 .
N6 C9 N5 84.5(3) 10_557 .
N6 C9 C8 85.4(3) 10_557 .
N5 C9 C8 106.41(18) . .
N6 C9 C7 69.5(2) 10_557 10_557
N5 C9 C7 111.28(17) . 10_557
C8 C9 C7 17.83(12) . 10_557
N6 C9 C3 53.3(2) 10_557 10_557
N5 C9 C3 108.01(15) . 10_557
C8 C9 C3 121.59(16) . 10_557
C7 C9 C3 104.31(14) 10_557 10_557
N6 C9 C8 90.4(3) 10_557 10_557
N5 C9 C8 77.59(13) . 10_557
C8 C9 C8 29.90(14) . 10_557
C7 C9 C8 42.39(12) 10_557 10_557
C3 C9 C8 141.19(12) 10_557 10_557
N6 C9 C9 96.7(3) 10_557 10_557
N5 C9 C9 39.68(11) . 10_557
C8 C9 C9 69.95(13) . 10_557
C7 C9 C9 80.62(12) 10_557 10_557
C3 C9 C9 142.40(8) 10_557 10_557
C8 C9 C9 40.05(9) 10_557 10_557
N6 C9 H9A 98.3 10_557 .
N5 C9 H9A 126.7 . .
C8 C9 H9A 126.9 . .
C7 C9 H9A 119.5 10_557 .
C3 C9 H9A 45.8 10_557 .
C8 C9 H9A 154.7 10_557 .
C9 C9 H9A 158.2 10_557 .
C4 N3 C4 68.94(19) . 11
C4 N3 N4 106.35(14) . .
C4 N3 N4 50.55(10) 11 .
C4 N3 N4 50.55(10) . 11
C4 N3 N4 106.34(14) 11 11
N4 N3 N4 108.17(12) . 11
C4 N3 Co1 131.45(11) . .
C4 N3 Co1 131.46(11) 11 .
N4 N3 Co1 119.85(7) . .
N4 N3 Co1 119.85(7) 11 .
C4 N4 C6 66.18(14) 11 .
C4 N4 N3 62.16(12) 11 .
C6 N4 N3 113.28(12) . .
C4 N4 C3 142.71(12) 11 .
C6 N4 C3 124.53(11) . .
N3 N4 C3 122.18(10) . .
C9 N5 C9 100.6(2) 10_557 .
C9 N5 N6 106.72(16) 10_557 10_557
C9 N5 N6 23.79(9) . 10_557
C9 N5 N6 23.79(9) 10_557 .
C9 N5 N6 106.72(16) . .
N6 N5 N6 102.77(14) 10_557 .
C9 N5 Co1 129.62(11) 10_557 .
C9 N5 Co1 129.62(11) . .
N6 N5 Co1 120.68(8) 10_557 .
N6 N5 Co1 120.68(8) . .
C9 N6 C7 87.1(3) 10_557 .
C9 N6 N5 71.7(3) 10_557 .
C7 N6 N5 112.77(14) . .
C9 N6 C8 72.0(3) 10_557 10_557
C7 N6 C8 17.05(11) . 10_557
N5 N6 C8 99.61(13) . 10_557
C9 N6 C3 109.0(3) 10_557 .
C7 N6 C3 126.27(13) . .
N5 N6 C3 120.96(12) . .
C8 N6 C3 138.04(14) 10_557 .
N4' C3' N6' 109.75(12) . .
N4' C3' C9' 122.61(13) . 10_557
N6' C3' C9' 15.41(7) . 10_557
N4' C3' H3'A 109.9 . .
N6' C3' H3'A 109.9 . .
C9' C3' H3'A 96.1 10_557 .
N4' C3' H3'B 109.6 . .
N6' C3' H3'B 109.6 . .
C9' C3' H3'B 109.1 10_557 .
H3'A C3' H3'B 108.2 . .
N3' C4' C5' 104.2(2) . .
N3' C4' N4' 58.68(14) . 11
C5' C4' N4' 56.27(13) . 11
N3' C4' C4' 88.03(14) . 10_557
C5' C4' C4' 159.34(13) . 10_557
N4' C4' C4' 142.74(9) 11 10_557
N3' C4' H4'A 127.9 . .
C5' C4' H4'A 127.9 . .
N4' C4' H4'A 151.0 11 .
C4' C4' H4'A 42.9 10_557 .
N4' C5' C6' 57.33(13) 11 .
N4' C5' C4' 65.61(15) 11 .
C6' C5' C4' 111.4(2) . .
N4' C5' H5'A 147.6 11 .
C6' C5' H5'A 124.2 . .
C4' C5' H5'A 124.3 . .
N4' C6' N4' 57.73(12) . 11
N4' C6' C5' 60.40(12) . 11
N4' C6' C5' 104.20(18) 11 11
N4' C6' C5' 104.20(18) . .
N4' C6' C5' 60.40(12) 11 .
C5' C6' C5' 99.9(2) 11 .
N4' C6' H6'A 127.8 . .
N4' C6' H6'A 146.7 11 .
C5' C6' H6'A 105.2 11 .
C5' C6' H6'A 128.0 . .
C8' C7' C9' 85.7(3) 10_557 10_557
C8' C7' N6' 108.6(3) 10_557 .
C9' C7' N6' 29.82(12) 10_557 .
C8' C7' C8' 16.37(18) 10_557 .
C9' C7' C8' 87.44(19) 10_557 .
N6' C7' C8' 104.05(19) . .
C8' C7' C7' 33.1(2) 10_557 10_557
C9' C7' C7' 89.44(15) 10_557 10_557
N6' C7' C7' 98.31(11) . 10_557
C8' C7' C7' 16.70(13) . 10_557
C8' C7' H7'A 121.4 10_557 .
C9' C7' H7'A 138.0 10_557 .
N6' C7' H7'A 128.0 . .
C8' C7' H7'A 127.9 . .
C7' C7' H7'A 131.3 10_557 .
C8' C8' C7' 146.9(2) 10_557 10_557
C8' C8' C7' 16.69(13) 10_557 .
C7' C8' C7' 130.2(4) 10_557 .
C8' C8' C9' 115.58(14) 10_557 .
C7' C8' C9' 62.7(3) 10_557 .
C7' C8' C9' 111.3(2) . .
C8' C8' N6' 118.19(10) 10_557 10_557
C7' C8' N6' 47.3(2) 10_557 10_557
C7' C8' N6' 107.71(19) . 10_557
C9' C8' N6' 21.97(10) . 10_557
C8' C8' C9' 43.59(11) 10_557 10_557
C7' C8' C9' 122.2(3) 10_557 10_557
C7' C8' C9' 42.88(13) . 10_557
C9' C8' C9' 72.0(2) . 10_557
N6' C8' C9' 77.83(14) 10_557 10_557
C8' C8' H8'A 117.8 10_557 .
C7' C8' H8'A 80.4 10_557 .
C7' C8' H8'A 124.4 . .
C9' C8' H8'A 124.3 . .
N6' C8' H8'A 123.4 10_557 .
C9' C8' H8'A 157.4 10_557 .
N6' C9' C7' 81.8(2) 10_557 10_557
N6' C9' N5' 81.1(3) 10_557 .
C7' C9' N5' 120.4(2) 10_557 .
N6' C9' C8' 106.3(3) 10_557 .
C7' C9' C8' 31.61(15) 10_557 .
N5' C9' C8' 104.5(2) . .
N6' C9' C8' 109.6(2) 10_557 10_557
C7' C9' C8' 49.67(15) 10_557 10_557
N5' C9' C8' 84.56(16) . 10_557
C8' C9' C8' 20.83(15) . 10_557
N6' C9' C9' 107.8(2) 10_557 10_557
C7' C9' C9' 90.56(15) 10_557 10_557
N5' C9' C9' 43.55(13) . 10_557
C8' C9' C9' 64.42(14) . 10_557
C8' C9' C9' 43.59(11) 10_557 10_557
N6' C9' C3' 36.66(18) 10_557 10_557
C7' C9' C3' 100.66(16) 10_557 10_557
N5' C9' C3' 98.15(16) . 10_557
C8' C9' C3' 131.92(16) . 10_557
C8' C9' C3' 143.58(13) 10_557 10_557
C9' C9' C3' 138.22(8) 10_557 10_557
N6' C9' H9'A 84.3 10_557 .
C7' C9' H9'A 106.4 10_557 .
N5' C9' H9'A 127.7 . .
C8' C9' H9'A 127.8 . .
C8' C9' H9'A 147.2 10_557 .
C9' C9' H9'A 160.6 10_557 .
C3' C9' H9'A 48.7 10_557 .
C4' N3' C4' 106.2(2) 11 .
C4' N3' N4' 109.79(18) 11 11
C4' N3' N4' 66.70(12) . 11
C4' N3' N4' 66.71(12) 11 .
C4' N3' N4' 109.79(18) . .
N4' N3' N4' 54.63(12) 11 .
C4' N3' Co1 123.54(13) 11 .
C4' N3' Co1 123.54(13) . .
N4' N3' Co1 112.99(10) 11 .
N4' N3' Co1 112.99(10) . .
N4' N4' C6' 61.13(6) 11 .
N4' N4' C5' 108.18(10) 11 11
C6' N4' C5' 62.27(13) . 11
N4' N4' N3' 62.68(6) 11 .
C6' N4' N3' 110.38(11) . .
C5' N4' N3' 102.38(14) 11 .
N4' N4' C3' 145.44(5) 11 .
C6' N4' C3' 128.45(14) . .
C5' N4' C3' 104.27(12) 11 .
N3' N4' C3' 121.17(12) . .
N4' N4' C4' 106.45(9) 11 11
C6' N4' C4' 109.34(13) . 11
C5' N4' C4' 58.12(14) 11 11
N3' N4' C4' 54.62(12) . 11
C3' N4' C4' 100.50(12) . 11
C9' N5' C9' 92.9(3) 10_557 .
C9' N5' N6' 28.22(10) 10_557 .
C9' N5' N6' 109.56(19) . .
C9' N5' N6' 109.56(19) 10_557 10_557
C9' N5' N6' 28.22(10) . 10_557
N6' N5' N6' 114.06(17) . 10_557
C9' N5' Co1 132.57(13) 10_557 .
C9' N5' Co1 132.57(13) . .
N6' N5' Co1 117.39(10) . .
N6' N5' Co1 117.39(10) 10_557 .
C9' N6' C7' 68.4(2) 10_557 .
C9' N6' N5' 70.7(2) 10_557 .
C7' N6' N5' 110.67(16) . .
C9' N6' C3' 127.9(2) 10_557 .
C7' N6' C3' 126.71(14) . .
N5' N6' C3' 122.62(13) . .
C9' N6' C8' 51.7(2) 10_557 10_557
C7' N6' C8' 24.04(13) . 10_557
N5' N6' C8' 87.52(14) . 10_557
C3' N6' C8' 149.23(13) . 10_557

loop_
_geom_bond_atom_site_label_1
_geom_bond_atom_site_label_2
_geom_bond_distance
_geom_bond_site_symmetry_2
Co1 N1 2.030(2) .
Co1 N1 2.030(2) 10_557
Co1 N5 2.1322(19) .
Co1 N5 2.1323(19) 11
Co1 N5' 2.147(2) .
Co1 N3 2.1466(17) .
Co1 N5' 2.147(2) 11
Co1 N3 2.1467(17) 10_557
Co1 N3' 2.152(2) 10_557
Co1 N3' 2.152(2) .
Ni1 C2 1.844(4) 9_566
Ni1 C2 1.844(4) .
Ni1 C1 1.877(3) .
Ni1 C1 1.877(3) 9_566
N1 C1 1.131(4) .
N2 C2 1.080(5) .
C3 N4 1.4570(15) .
C3 N6 1.4658(18) .
C3 C9 1.730(2) 10_557
C3 H3A 0.9599 .
C3 H3B 0.9600 .
C4 N4 1.150(2) 11
C4 N3 1.317(2) .
C4 C6 1.349(3) 11
C4 C5 1.416(3) .
C4 C4 1.491(4) 11
C4 H4A 0.9601 .
C5 C6 1.304(2) 11
C5 C6 1.304(2) .
C5 C4 1.416(3) 11
C5 H5A 0.9600 .
C6 N4 1.308(2) .
C6 C4 1.349(3) 11
C6 H6A 0.9600 .
C7 C8 0.432(3) 10_557
C7 N6 1.314(2) .
C7 C8 1.367(3) .
C7 C9 1.401(3) 10_557
C7 C7 1.567(4) 10_557
C7 H7A 0.9599 .
C8 C7 0.432(3) 10_557
C8 C8 1.073(5) 10_557
C8 C9 1.386(3) .
C8 N6 1.452(3) 10_557
C8 C9 2.023(3) 10_557
C8 H8A 0.9599 .
C9 N6 0.5586(19) 10_557
C9 N5 1.315(2) .
C9 C7 1.401(3) 10_557
C9 C3 1.730(2) 10_557
C9 C8 2.023(3) 10_557
C9 C9 2.023(4) 10_557
C9 H9A 0.9599 .
N3 C4 1.317(2) 11
N3 N4 1.3740(12) .
N3 N4 1.3741(12) 11
N4 C4 1.150(2) 11
N5 C9 1.315(2) 10_557
N5 N6 1.3784(16) 10_557
N5 N6 1.3784(16) .
N6 C9 0.5587(19) 10_557
N6 C8 1.452(3) 10_557
C3' N4' 1.4729(14) .
C3' N6' 1.474(2) .
C3' C9' 1.947(3) 10_557
C3' H3'A 0.9599 .
C3' H3'B 0.9599 .
C4' N3' 1.310(2) .
C4' C5' 1.376(3) .
C4' N4' 1.476(2) 11
C4' C4' 1.997(5) 10_557
C4' H4'A 0.9599 .
C5' N4' 1.348(2) 11
C5' C6' 1.372(3) .
C5' H5'A 0.9600 .
C6' N4' 1.305(2) .
C6' N4' 1.305(2) 11
C6' C5' 1.372(3) 11
C6' H6'A 0.9601 .
C7' C8' 0.724(3) 10_557
C7' C9' 1.227(3) 10_557
C7' N6' 1.306(3) .
C7' C8' 1.374(3) .
C7' C7' 1.923(4) 10_557
C7' H7'A 0.9601 .
C8' C8' 0.710(5) 10_557
C8' C7' 0.724(3) 10_557
C8' C9' 1.377(3) .
C8' N6' 1.683(3) 10_557
C8' C9' 1.801(3) 10_557
C8' H8'A 0.9600 .
C9' N6' 0.656(2) 10_557
C9' C7' 1.227(3) 10_557
C9' N5' 1.310(3) .
C9' C8' 1.801(3) 10_557
C9' C9' 1.899(5) 10_557
C9' C3' 1.947(3) 10_557
C9' H9'A 0.9600 .
N3' C4' 1.310(2) 11
N3' N4' 1.373(2) 11
N3' N4' 1.373(2) .
N4' N4' 1.2598(16) 11
N4' C5' 1.348(2) 11
N4' C4' 1.476(2) 11
N5' C9' 1.310(3) 10_557
N5' N6' 1.3710(17) .
N5' N6' 1.3710(17) 10_557
N6' C9' 0.656(2) 10_557
N6' C8' 1.683(3) 10_557

loop_
_geom_torsion_atom_site_label_1
_geom_torsion_atom_site_label_2
_geom_torsion_atom_site_label_3
_geom_torsion_atom_site_label_4
_geom_torsion
_geom_torsion_site_symmetry_1
_geom_torsion_site_symmetry_4
N1 Co1 N1 C1 180.001(4) 10_557 .
N5 Co1 N1 C1 88.81(3) . .
N5 Co1 N1 C1 -88.81(3) 11 .
N5' Co1 N1 C1 -80.34(4) . .
N3 Co1 N1 C1 0.000(4) . .
N5' Co1 N1 C1 80.34(4) 11 .
N3 Co1 N1 C1 -0.027(11) 10_557 .
N3' Co1 N1 C1 -0.001(4) 10_557 .
N3' Co1 N1 C1 0.000(5) . .
Co1 N1 C1 Ni1 0.000(17) . .
C2 Ni1 C1 N1 -90.001(12) 9_566 .
C2 Ni1 C1 N1 90.000(12) . .
C1 Ni1 C1 N1 113(4) 9_566 .
C2 Ni1 C2 N2 0(100) 9_566 .
C1 Ni1 C2 N2 0(100) . .
C1 Ni1 C2 N2 0(100) 9_566 .
N4 C4 C5 C6 -40.05(16) 11 11
N3 C4 C5 C6 -110.04(18) . 11
C4 C4 C5 C6 -142.52(15) 11 11
N4 C4 C5 C6 68.0(2) 11 .
N3 C4 C5 C6 -2.0(2) . .
C6 C4 C5 C6 108.0(2) 11 .
C4 C4 C5 C6 -34.48(12) 11 .
N4 C4 C5 C4 102.46(14) 11 11
N3 C4 C5 C4 32.48(17) . 11
C6 C4 C5 C4 142.52(15) 11 11
C6 C5 C6 N4 67.7(3) 11 .
C4 C5 C6 N4 -34.09(14) 11 .
C4 C5 C6 N4 2.0(2) . .
C6 C5 C6 C4 101.8(2) 11 11
C4 C5 C6 C4 36.12(16) . 11
C8 C7 C8 C7 180.000(2) 10_557 10_557
N6 C7 C8 C7 90.3(5) . 10_557
C9 C7 C8 C7 112.1(5) 10_557 10_557
N6 C7 C8 C8 -89.7(5) . 10_557
C9 C7 C8 C8 -67.9(5) 10_557 10_557
C7 C7 C8 C8 180.000(2) 10_557 10_557
C8 C7 C8 C9 90.0(5) 10_557 .
N6 C7 C8 C9 0.3(2) . .
C9 C7 C8 C9 22.07(17) 10_557 .
C7 C7 C8 C9 -90.0(5) 10_557 .
C8 C7 C8 N6 113.3(5) 10_557 10_557
N6 C7 C8 N6 23.67(17) . 10_557
C9 C7 C8 N6 45.44(17) 10_557 10_557
C7 C7 C8 N6 -66.7(5) 10_557 10_557
C8 C7 C8 C9 67.9(5) 10_557 10_557
N6 C7 C8 C9 -21.77(10) . 10_557
C7 C7 C8 C9 -112.1(5) 10_557 10_557
C7 C8 C9 N6 -25.8(5) 10_557 10_557
C8 C8 C9 N6 98.9(2) 10_557 10_557
C7 C8 C9 N6 82.8(3) . 10_557
C9 C8 C9 N6 98.9(2) 10_557 10_557
C7 C8 C9 N5 -108.7(4) 10_557 .
C8 C8 C9 N5 15.95(15) 10_557 .
C7 C8 C9 N5 -0.1(2) . .
N6 C8 C9 N5 -82.9(3) 10_557 .
C9 C8 C9 N5 15.94(15) 10_557 .
C8 C8 C9 C7 124.6(4) 10_557 10_557
C7 C8 C9 C7 108.6(5) . 10_557
N6 C8 C9 C7 25.8(5) 10_557 10_557
C9 C8 C9 C7 124.6(4) 10_557 10_557
C7 C8 C9 C3 15.3(4) 10_557 10_557
C8 C8 C9 C3 139.97(12) 10_557 10_557
C7 C8 C9 C3 123.93(18) . 10_557
N6 C8 C9 C3 41.1(2) 10_557 10_557
C9 C8 C9 C3 139.97(12) 10_557 10_557
C7 C8 C9 C8 -124.6(4) 10_557 10_557
C7 C8 C9 C8 -16.04(12) . 10_557
N6 C8 C9 C8 -98.9(2) 10_557 10_557
C9 C8 C9 C8 -0.002(1) 10_557 10_557
C7 C8 C9 C9 -124.6(4) 10_557 10_557
C8 C8 C9 C9 0.0 10_557 10_557
C7 C8 C9 C9 -16.04(12) . 10_557
N6 C8 C9 C9 -98.9(2) 10_557 10_557
N4 C4 N3 C4 -135.01(9) 11 11
C6 C4 N3 C4 -92.63(18) 11 11
C5 C4 N3 C4 -33.63(17) . 11
N4 C4 N3 N4 -100.34(13) 11 .
C6 C4 N3 N4 -57.95(19) 11 .
C5 C4 N3 N4 1.04(17) . .
C4 C4 N3 N4 34.67(6) 11 .
C6 C4 N3 N4 42.39(14) 11 11
C5 C4 N3 N4 101.39(16) . 11
C4 C4 N3 N4 135.01(9) 11 11
N4 C4 N3 Co1 97.65(13) 11 .
C6 C4 N3 Co1 140.04(15) 11 .
C5 C4 N3 Co1 -160.96(11) . .
C4 C4 N3 Co1 -127.33(16) 11 .
N1 Co1 N3 C4 -130.96(14) . .
N1 Co1 N3 C4 49.01(15) 10_557 .
N5 Co1 N3 C4 137.90(15) . .
N5 Co1 N3 C4 -39.82(15) 11 .
N5' Co1 N3 C4 -31.73(14) . .
N5' Co1 N3 C4 129.80(15) 11 .
N3 Co1 N3 C4 49.04(14) 10_557 .
N3' Co1 N3 C4 49.03(14) 10_557 .
N3' Co1 N3 C4 49.04(14) . .
N1 Co1 N3 C4 130.96(14) . 11
N1 Co1 N3 C4 -49.07(15) 10_557 11
N5 Co1 N3 C4 39.82(15) . 11
N5 Co1 N3 C4 -137.90(15) 11 11
N5' Co1 N3 C4 -129.80(15) . 11
N5' Co1 N3 C4 31.72(14) 11 11
N3 Co1 N3 C4 -49.04(14) 10_557 11
N3' Co1 N3 C4 -49.04(14) 10_557 11
N3' Co1 N3 C4 -49.04(14) . 11
N1 Co1 N3 N4 69.03(9) . .
N1 Co1 N3 N4 -111.00(10) 10_557 .
N5 Co1 N3 N4 -22.11(10) . .
N5 Co1 N3 N4 160.17(10) 11 .
N5' Co1 N3 N4 168.26(10) . .
N5' Co1 N3 N4 -30.21(9) 11 .
N3 Co1 N3 N4 -110.97(9) 10_557 .
N3' Co1 N3 N4 -110.98(9) 10_557 .
N3' Co1 N3 N4 -110.97(9) . .
N1 Co1 N3 N4 -69.03(9) . 11
N1 Co1 N3 N4 110.94(10) 10_557 11
N5 Co1 N3 N4 -160.17(10) . 11
N5 Co1 N3 N4 22.11(10) 11 11
N5' Co1 N3 N4 30.21(9) . 11
N5' Co1 N3 N4 -168.26(10) 11 11
N3 Co1 N3 N4 110.97(9) 10_557 11
N3' Co1 N3 N4 110.97(9) 10_557 11
N3' Co1 N3 N4 110.97(9) . 11
C5 C6 N4 C4 40.42(16) . 11
C5 C6 N4 N3 -1.35(18) . .
C4 C6 N4 N3 -41.77(14) 11 .
C5 C6 N4 C3 179.17(11) . .
C4 C6 N4 C3 138.75(14) 11 .
C4 N3 N4 C4 -43.43(15) . 11
N4 N3 N4 C4 -96.52(15) 11 11
Co1 N3 N4 C4 121.09(14) . 11
C4 N3 N4 C6 0.14(16) . .
C4 N3 N4 C6 43.57(15) 11 .
N4 N3 N4 C6 -52.95(16) 11 .
Co1 N3 N4 C6 164.66(11) . .
C4 N3 N4 C3 179.63(11) . .
C4 N3 N4 C3 -136.94(14) 11 .
N4 N3 N4 C3 126.54(10) 11 .
Co1 N3 N4 C3 -15.86(13) . .
N6 C3 N4 C4 -20.5(2) . 11
C9 C3 N4 C4 -32.6(3) 10_557 11
N6 C3 N4 C6 -115.91(13) . .
C9 C3 N4 C6 -127.99(15) 10_557 .
N6 C3 N4 N3 64.66(12) . .
C9 C3 N4 N3 52.58(15) 10_557 .
N6 C9 N5 C9 -107.4(3) 10_557 10_557
C8 C9 N5 C9 -23.8(2) . 10_557
C7 C9 N5 C9 -42.0(2) 10_557 10_557
C3 C9 N5 C9 -155.90(8) 10_557 10_557
C8 C9 N5 C9 -15.78(15) 10_557 10_557
C8 C9 N5 N6 83.6(3) . 10_557
C7 C9 N5 N6 65.5(2) 10_557 10_557
C3 C9 N5 N6 -48.5(2) 10_557 10_557
C8 C9 N5 N6 91.7(3) 10_557 10_557
C9 C9 N5 N6 107.4(3) 10_557 10_557
N6 C9 N5 N6 -83.7(3) 10_557 .
C8 C9 N5 N6 -0.14(17) . .
C7 C9 N5 N6 -18.28(19) 10_557 .
C3 C9 N5 N6 -132.21(11) 10_557 .
C8 C9 N5 N6 7.92(10) 10_557 .
C9 C9 N5 N6 23.70(8) 10_557 .
N6 C9 N5 Co1 76.4(3) 10_557 .
C8 C9 N5 Co1 159.97(12) . .
C7 C9 N5 Co1 141.83(14) 10_557 .
C3 C9 N5 Co1 27.90(18) 10_557 .
C8 C9 N5 Co1 168.03(12) 10_557 .
C9 C9 N5 Co1 -176.2(2) 10_557 .
N1 Co1 N5 C9 -40.54(16) . 10_557
N1 Co1 N5 C9 -134.60(15) 10_557 10_557
N5 Co1 N5 C9 92.43(14) 11 10_557
N5' Co1 N5 C9 92.43(14) . 10_557
N3 Co1 N5 C9 48.10(15) . 10_557
N5' Co1 N5 C9 92.43(14) 11 10_557
N3 Co1 N5 C9 136.76(15) 10_557 10_557
N3' Co1 N5 C9 66.12(15) 10_557 10_557
N3' Co1 N5 C9 118.74(15) . 10_557
N1 Co1 N5 C9 134.60(15) . .
N1 Co1 N5 C9 40.54(16) 10_557 .
N5 Co1 N5 C9 -92.43(14) 11 .
N5' Co1 N5 C9 -92.43(14) . .
N3 Co1 N5 C9 -136.76(15) . .
N5' Co1 N5 C9 -92.43(14) 11 .
N3 Co1 N5 C9 -48.10(15) 10_557 .
N3' Co1 N5 C9 -118.74(15) 10_557 .
N3' Co1 N5 C9 -66.12(15) . .
N1 Co1 N5 N6 161.72(10) . 10_557
N1 Co1 N5 N6 67.66(11) 10_557 10_557
N5 Co1 N5 N6 -65.31(8) 11 10_557
N5' Co1 N5 N6 -65.31(8) . 10_557
N3 Co1 N5 N6 -109.63(10) . 10_557
N5' Co1 N5 N6 -65.31(8) 11 10_557
N3 Co1 N5 N6 -20.98(9) 10_557 10_557
N3' Co1 N5 N6 -91.62(11) 10_557 10_557
N3' Co1 N5 N6 -38.99(10) . 10_557
N1 Co1 N5 N6 -67.66(11) . .
N1 Co1 N5 N6 -161.72(10) 10_557 .
N5 Co1 N5 N6 65.31(8) 11 .
N5' Co1 N5 N6 65.31(8) . .
N3 Co1 N5 N6 20.98(9) . .
N5' Co1 N5 N6 65.31(8) 11 .
N3 Co1 N5 N6 109.63(10) 10_557 .
N3' Co1 N5 N6 38.99(10) 10_557 .
N3' Co1 N5 N6 91.62(11) . .
C8 C7 N6 C9 27.5(5) 10_557 10_557
C8 C7 N6 C9 68.3(3) . 10_557
C7 C7 N6 C9 83.8(3) 10_557 10_557
C8 C7 N6 N5 -41.3(4) 10_557 .
C8 C7 N6 N5 -0.39(17) . .
C9 C7 N6 N5 -68.7(3) 10_557 .
C7 C7 N6 N5 15.05(9) 10_557 .
C8 C7 N6 C8 40.9(4) . 10_557
C9 C7 N6 C8 -27.5(5) 10_557 10_557
C7 C7 N6 C8 56.3(4) 10_557 10_557
C8 C7 N6 C3 138.9(4) 10_557 .
C8 C7 N6 C3 179.78(11) . .
C9 C7 N6 C3 111.4(3) 10_557 .
C7 C7 N6 C3 -164.78(7) 10_557 .
C9 N5 N6 C9 -78.3(3) . 10_557
N6 N5 N6 C9 -102.5(3) 10_557 10_557
Co1 N5 N6 C9 119.5(3) . 10_557
C9 N5 N6 C7 78.6(3) 10_557 .
C9 N5 N6 C7 0.35(16) . .
N6 N5 N6 C7 -23.93(15) 10_557 .
Co1 N5 N6 C7 -161.91(10) . .
C9 N5 N6 C8 67.3(3) 10_557 10_557
C9 N5 N6 C8 -10.96(14) . 10_557
N6 N5 N6 C8 -35.24(12) 10_557 10_557
Co1 N5 N6 C8 -173.22(10) . 10_557
C9 N5 N6 C3 -101.6(3) 10_557 .
C9 N5 N6 C3 -179.81(10) . .
N6 N5 N6 C3 155.91(7) 10_557 .
Co1 N5 N6 C3 17.93(12) . .
N4 C3 N6 C9 -145.2(3) . 10_557
N4 C3 N6 C7 114.13(14) . .
C9 C3 N6 C7 -100.6(3) 10_557 .
N4 C3 N6 N5 -65.68(11) . .
C9 C3 N6 N5 79.5(3) 10_557 .
N4 C3 N6 C8 130.89(13) . 10_557
C9 C3 N6 C8 -83.9(3) 10_557 10_557
N3' C4' C5' N4' -35.55(14) . 11
C4' C4' C5' N4' -160.3(3) 10_557 11
N3' C4' C5' C6' -0.1(2) . .
N4' C4' C5' C6' 35.43(14) 11 .
C4' C4' C5' C6' -124.9(3) 10_557 .
N4' C5' C6' N4' 39.01(12) 11 .
C4' C5' C6' N4' 0.2(2) . .
C4' C5' C6' N4' -38.85(16) . 11
N4' C5' C6' C5' 100.78(18) 11 11
C4' C5' C6' C5' 61.9(3) . 11
C9' C7' C8' C8' -83.4(5) 10_557 10_557
N6' C7' C8' C8' -108.4(5) . 10_557
C7' C7' C8' C8' 179.988(9) 10_557 10_557
C8' C7' C8' C7' -179.988(5) 10_557 10_557
C9' C7' C8' C7' 96.6(4) 10_557 10_557
N6' C7' C8' C7' 71.6(5) . 10_557
C8' C7' C8' C9' 108.4(5) 10_557 .
C9' C7' C8' C9' 24.98(19) 10_557 .
N6' C7' C8' C9' 0.0(2) . .
C7' C7' C8' C9' -71.6(5) 10_557 .
C8' C7' C8' N6' 131.4(4) 10_557 10_557
C9' C7' C8' N6' 48.00(18) 10_557 10_557
N6' C7' C8' N6' 23.02(18) . 10_557
C7' C7' C8' N6' -48.6(4) 10_557 10_557
C8' C7' C8' C9' 83.4(5) 10_557 10_557
N6' C7' C8' C9' -24.98(12) . 10_557
C7' C7' C8' C9' -96.6(5) 10_557 10_557
C8' C8' C9' N6' 102.3(3) 10_557 10_557
C7' C8' C9' N6' -40.7(4) 10_557 10_557
C7' C8' C9' N6' 84.7(3) . 10_557
C9' C8' C9' N6' 102.3(3) 10_557 10_557
C8' C8' C9' C7' 143.0(3) 10_557 10_557
C7' C8' C9' C7' 125.4(4) . 10_557
N6' C8' C9' C7' 40.7(4) 10_557 10_557
C9' C8' C9' C7' 143.0(3) 10_557 10_557
C8' C8' C9' N5' 17.59(18) 10_557 .
C7' C8' C9' N5' -125.4(3) 10_557 .
C7' C8' C9' N5' 0.0(2) . .
N6' C8' C9' N5' -84.7(3) 10_557 .
C9' C8' C9' N5' 17.59(18) 10_557 .
C7' C8' C9' C8' -143.0(3) 10_557 10_557
C7' C8' C9' C8' -17.59(13) . 10_557
N6' C8' C9' C8' -102.3(3) 10_557 10_557
C9' C8' C9' C8' 0.0 10_557 10_557
C8' C8' C9' C9' 0.0 10_557 10_557
C7' C8' C9' C9' -143.0(3) 10_557 10_557
C7' C8' C9' C9' -17.59(13) . 10_557
N6' C8' C9' C9' -102.3(3) 10_557 10_557
C8' C8' C9' C3' 132.95(17) 10_557 10_557
C7' C8' C9' C3' -10.0(3) 10_557 10_557
C7' C8' C9' C3' 115.4(2) . 10_557
N6' C8' C9' C3' 30.62(18) 10_557 10_557
C9' C8' C9' C3' 132.95(17) 10_557 10_557
C5' C4' N3' C4' -70.5(3) . 11
N4' C4' N3' C4' -105.0(2) 11 11
C4' C4' N3' C4' 92.63(19) 10_557 11
C5' C4' N3' N4' 34.48(14) . 11
C4' C4' N3' N4' -162.38(7) 10_557 11
C5' C4' N3' N4' 0.0(2) . .
N4' C4' N3' N4' -34.44(11) 11 .
C4' C4' N3' N4' 163.17(10) 10_557 .
C5' C4' N3' Co1 137.47(17) . .
N4' C4' N3' Co1 102.99(15) 11 .
C4' C4' N3' Co1 -59.39(14) 10_557 .
N1 Co1 N3' C4' -73.64(19) . 11
N1 Co1 N3' C4' 106.36(19) 10_557 11
N5 Co1 N3' C4' -162.92(19) . 11
N5 Co1 N3' C4' 15.63(19) 11 11
N5' Co1 N3' C4' 10.47(18) . 11
N3 Co1 N3' C4' -73.64(19) . 11
N5' Co1 N3' C4' -157.8(2) 11 11
N3 Co1 N3' C4' 106.35(19) 10_557 11
N3' Co1 N3' C4' -73.64(19) 10_557 11
N1 Co1 N3' C4' 73.64(19) . .
N1 Co1 N3' C4' -106.36(19) 10_557 .
N5 Co1 N3' C4' -15.64(19) . .
N5 Co1 N3' C4' 162.92(19) 11 .
N5' Co1 N3' C4' 157.8(2) . .
N3 Co1 N3' C4' 73.64(19) . .
N5' Co1 N3' C4' -10.47(18) 11 .
N3 Co1 N3' C4' -106.36(19) 10_557 .
N3' Co1 N3' C4' 73.64(19) 10_557 .
N1 Co1 N3' N4' 150.10(8) . 11
N1 Co1 N3' N4' -29.90(8) 10_557 11
N5 Co1 N3' N4' 60.82(8) . 11
N5 Co1 N3' N4' -120.63(8) 11 11
N5' Co1 N3' N4' -125.79(9) . 11
N3 Co1 N3' N4' 150.10(8) . 11
N5' Co1 N3' N4' 65.99(7) 11 11
N3 Co1 N3' N4' -29.91(8) 10_557 11
N3' Co1 N3' N4' 150.10(8) 10_557 11
N1 Co1 N3' N4' -150.10(8) . .
N1 Co1 N3' N4' 29.90(8) 10_557 .
N5 Co1 N3' N4' 120.62(8) . .
N5 Co1 N3' N4' -60.82(8) 11 .
N5' Co1 N3' N4' -65.99(7) . .
N3 Co1 N3' N4' -150.10(8) . .
N5' Co1 N3' N4' 125.79(9) 11 .
N3 Co1 N3' N4' 29.90(8) 10_557 .
N3' Co1 N3' N4' -150.10(8) 10_557 .
C5' C6' N4' N4' -133.81(15) 11 11
C5' C6' N4' N4' -40.33(11) . 11
N4' C6' N4' C5' 133.81(15) 11 11
C5' C6' N4' C5' 93.5(2) . 11
N4' C6' N4' N3' 40.20(12) 11 .
C5' C6' N4' N3' -93.61(15) 11 .
C5' C6' N4' N3' -0.13(17) . .
N4' C6' N4' C3' -139.73(7) 11 .
C5' C6' N4' C3' 86.46(17) 11 .
C5' C6' N4' C3' 179.94(12) . .
N4' C6' N4' C4' 98.58(11) 11 11
C5' C6' N4' C4' -35.23(16) 11 11
C5' C6' N4' C4' 58.25(17) . 11
C4' N3' N4' N4' 139.26(13) 11 11
C4' N3' N4' N4' 39.57(12) . 11
Co1 N3' N4' N4' -102.66(7) . 11
C4' N3' N4' C6' 99.75(14) 11 .
C4' N3' N4' C6' 0.07(17) . .
N4' N3' N4' C6' -39.51(11) 11 .
Co1 N3' N4' C6' -142.17(9) . .
C4' N3' N4' C5' 35.00(16) 11 11
C4' N3' N4' C5' -64.68(18) . 11
N4' N3' N4' C5' -104.26(12) 11 11
Co1 N3' N4' C5' 153.09(12) . 11
C4' N3' N4' C3' -80.31(15) 11 .
C4' N3' N4' C3' 180.00(12) . .
N4' N3' N4' C3' 140.43(7) 11 .
Co1 N3' N4' C3' 37.77(11) . .
C4' N3' N4' C4' -99.7(2) . 11
N4' N3' N4' C4' -139.26(13) 11 11
Co1 N3' N4' C4' 118.08(13) . 11
N6' C3' N4' N4' 117.39(11) . 11
C9' C3' N4' N4' 107.90(14) 10_557 11
N6' C3' N4' C6' -148.83(12) . .
C9' C3' N4' C6' -158.32(13) 10_557 .
N6' C3' N4' C5' -83.10(15) . 11
C9' C3' N4' C5' -92.59(16) 10_557 11
N6' C3' N4' N3' 31.25(12) . .
C9' C3' N4' N3' 21.76(14) 10_557 .
N6' C3' N4' C4' -23.57(12) . 11
C9' C3' N4' C4' -33.06(14) 10_557 11
N6' C9' N5' C9' -128.0(2) 10_557 10_557
C7' C9' N5' C9' -53.0(3) 10_557 10_557
C8' C9' N5' C9' -23.3(2) . 10_557
C8' C9' N5' C9' -17.11(17) 10_557 10_557
C3' C9' N5' C9' -160.52(8) 10_557 10_557
N6' C9' N5' N6' -104.7(2) 10_557 .
C7' C9' N5' N6' -29.7(3) 10_557 .
C8' C9' N5' N6' 0.0(2) . .
C8' C9' N5' N6' 6.20(14) 10_557 .
C9' C9' N5' N6' 23.30(8) 10_557 .
C3' C9' N5' N6' -137.21(12) 10_557 .
C7' C9' N5' N6' 74.9(2) 10_557 10_557
C8' C9' N5' N6' 104.7(3) . 10_557
C8' C9' N5' N6' 110.8(2) 10_557 10_557
C9' C9' N5' N6' 128.0(2) 10_557 10_557
C3' C9' N5' N6' -32.56(16) 10_557 10_557
N6' C9' N5' Co1 67.0(3) 10_557 .
C7' C9' N5' Co1 141.9(2) 10_557 .
C8' C9' N5' Co1 171.64(14) . .
C8' C9' N5' Co1 177.84(15) 10_557 .
C9' C9' N5' Co1 -165.1(3) 10_557 .
C3' C9' N5' Co1 34.42(19) 10_557 .
N1 Co1 N5' C9' -127.54(18) . 10_557
N1 Co1 N5' C9' -31.99(19) 10_557 10_557
N5 Co1 N5' C9' 100.23(18) . 10_557
N5 Co1 N5' C9' -79.77(18) 11 10_557
N3 Co1 N5' C9' 145.31(18) . 10_557
N5' Co1 N5' C9' 100.23(18) 11 10_557
N3 Co1 N5' C9' 55.16(18) 10_557 10_557
N3' Co1 N5' C9' 127.14(19) 10_557 10_557
N3' Co1 N5' C9' 73.33(18) . 10_557
N1 Co1 N5' C9' 31.99(19) . .
N1 Co1 N5' C9' 127.54(18) 10_557 .
N5 Co1 N5' C9' -100.23(18) . .
N5 Co1 N5' C9' 79.77(18) 11 .
N3 Co1 N5' C9' -55.16(18) . .
N5' Co1 N5' C9' -100.23(18) 11 .
N3 Co1 N5' C9' -145.31(18) 10_557 .
N3' Co1 N5' C9' -73.33(18) 10_557 .
N3' Co1 N5' C9' -127.14(19) . .
N1 Co1 N5' N6' -156.88(11) . .
N1 Co1 N5' N6' -61.34(12) 10_557 .
N5 Co1 N5' N6' 70.89(10) . .
N5 Co1 N5' N6' -109.11(10) 11 .
N3 Co1 N5' N6' 115.96(11) . .
N5' Co1 N5' N6' 70.89(10) 11 .
N3 Co1 N5' N6' 25.82(10) 10_557 .
N3' Co1 N5' N6' 97.80(12) 10_557 .
N3' Co1 N5' N6' 43.98(11) . .
N1 Co1 N5' N6' 61.34(12) . 10_557
N1 Co1 N5' N6' 156.88(11) 10_557 10_557
N5 Co1 N5' N6' -70.89(10) . 10_557
N5 Co1 N5' N6' 109.11(10) 11 10_557
N3 Co1 N5' N6' -25.82(10) . 10_557
N5' Co1 N5' N6' -70.89(10) 11 10_557
N3 Co1 N5' N6' -115.96(11) 10_557 10_557
N3' Co1 N5' N6' -43.98(11) 10_557 10_557
N3' Co1 N5' N6' -97.79(12) . 10_557
C8' C7' N6' C9' 41.7(3) 10_557 10_557
C8' C7' N6' C9' 58.1(3) . 10_557
C7' C7' N6' C9' 74.0(2) 10_557 10_557
C8' C7' N6' N5' -16.4(3) 10_557 .
C9' C7' N6' N5' -58.1(2) 10_557 .
C8' C7' N6' N5' 0.00(18) . .
C7' C7' N6' N5' 15.99(9) 10_557 .
C8' C7' N6' C3' 163.6(2) 10_557 .
C9' C7' N6' C3' 121.9(3) 10_557 .
C8' C7' N6' C3' 180.00(11) . .
C7' C7' N6' C3' -164.00(8) 10_557 .
C9' C7' N6' C8' -41.7(3) 10_557 10_557
C8' C7' N6' C8' 16.39(19) . 10_557
C7' C7' N6' C8' 32.4(3) 10_557 10_557
C9' N5' N6' C9' -56.7(3) . 10_557
N6' N5' N6' C9' -86.8(3) 10_557 10_557
Co1 N5' N6' C9' 130.2(2) . 10_557
C9' N5' N6' C7' 56.7(2) 10_557 .
C9' N5' N6' C7' 0.00(18) . .
N6' N5' N6' C7' -30.07(19) 10_557 .
Co1 N5' N6' C7' -173.08(11) . .
C9' N5' N6' C3' -123.3(2) 10_557 .
C9' N5' N6' C3' 180.00(12) . .
N6' N5' N6' C3' 149.93(11) 10_557 .
Co1 N5' N6' C3' 6.92(14) . .
C9' N5' N6' C8' 50.1(2) 10_557 10_557
C9' N5' N6' C8' -6.61(15) . 10_557
N6' N5' N6' C8' -36.67(16) 10_557 10_557
Co1 N5' N6' C8' -179.68(11) . 10_557
N4' C3' N6' C9' -148.5(3) . 10_557
N4' C3' N6' C7' 121.61(14) . .
C9' C3' N6' C7' -89.9(4) 10_557 .
N4' C3' N6' N5' -58.39(11) . .
C9' C3' N6' N5' 90.1(3) 10_557 .
N4' C3' N6' C8' 134.59(16) . 10_557
C9' C3' N6' C8' -76.9(4) 10_557 10_557
